data_1511816
loop_
_publ_author_name
'Jarzembska, Katarzyna N.'
'Kami\'nski, Rados\/law'
'Wenger, Emmanuel'
'Lecomte, Claude'
'Dominiak, Paulina M.'

_publ_section_title
;
 Interplay between Charge Density Distribution, Crystal Structure
 Energetic Features, and Crystal Morphology of 6-Methyl-2-thiouracil
;
_journal_issue 15
_journal_name_full 'The Journal of Physical Chemistry C'
_journal_page_first 7764
_journal_paper_doi 10.1021/jp312158m
_journal_volume 117
_journal_year 2013
_chemical_formula_moiety 'C5 H6 N2 O S'
_chemical_formula_sum 'C5 H6 N2 O S'
_chemical_formula_weight 142.18
_space_group_IT_number 14
_symmetry_cell_setting monoclinic
_symmetry_Int_Tables_number 14
_symmetry_space_group_name_Hall '-P 2ybc'
_symmetry_space_group_name_H-M 'P 1 21/c 1'
_cell_angle_alpha 90.00
_cell_angle_beta 91.170(6)
_cell_angle_gamma 90.00
_cell_formula_units_Z 4
_cell_length_a 4.3135(7)
_cell_length_b 14.432(3)
_cell_length_c 9.5548(18)
_cell_measurement_temperature 10(1)
_cell_volume 594.69(19)
_diffrn_ambient_temperature 10(1)
_diffrn_measured_fraction_theta_full 0.98
_diffrn_measured_fraction_theta_max 0.89
_diffrn_measurement_device
;
 Experimental setup as described by
 Fertey, R.: (2007) J. Appl. Cryst. 40, 526-531
;
_diffrn_measurement_device_type 'APEX II CCD detector'
_diffrn_measurement_method '\w- and \f scans'
_diffrn_radiation_monochromator graphite
_diffrn_radiation_source 'sealed tube'
_diffrn_radiation_type 'Mo K\a'
_diffrn_radiation_wavelength 0.71073
_diffrn_reflns_av_R_equivalents 0.0498
_diffrn_reflns_av_sigmaI/netI 0.0492
_diffrn_reflns_limit_h_max 10
_diffrn_reflns_limit_h_min -10
_diffrn_reflns_limit_k_max 35
_diffrn_reflns_limit_k_min -34
_diffrn_reflns_limit_l_max 22
_diffrn_reflns_limit_l_min -19
_diffrn_reflns_number 39616
_diffrn_reflns_theta_full 42.56
_diffrn_reflns_theta_max 62.579
_diffrn_reflns_theta_min 2.557
_exptl_absorpt_coefficient_mu 0.447
_exptl_absorpt_correction_T_max 1.095
_exptl_absorpt_correction_T_min 0.907
_exptl_absorpt_correction_type multi-scan
_exptl_absorpt_process_details
;
 Absorption correction done by SORTAV
 Blessing, R. H.: (1995) Acta Cryst. A51, 33-38
;
_exptl_crystal_colour yellow
_exptl_crystal_density_diffrn 1.588
_exptl_crystal_description prism
_exptl_crystal_F_000 296
_exptl_crystal_size_max 0.19
_exptl_crystal_size_mid 0.12
_exptl_crystal_size_min 0.11
_refine_diff_density_max +0.84
_refine_diff_density_min -0.73
_refine_ls_extinction_method none
_refine_ls_goodness_of_fit_ref 0.880
_refine_ls_hydrogen_treatment mixed
_refine_ls_number_parameters 231
_refine_ls_number_reflns 6304
_refine_ls_number_restraints 6
_refine_ls_R_factor_all 0.0217
_refine_ls_R_factor_gt 0.0217
_refine_ls_shift/su_max 0.001
_refine_ls_shift/su_mean 0.000
_refine_ls_structure_factor_coef F
_refine_ls_weighting_details
;
w=1/[\s^2^(Fo)]
;
_refine_ls_weighting_scheme sigma
_refine_ls_wR_factor_gt 0.0223
_refine_ls_wR_factor_ref 0.0223
_reflns_number_gt 6304
_reflns_number_total 8699
_reflns_threshold_expression I>3\s(I)
_cod_data_source_file jp312158m_si_003.cif
_cod_data_source_block 6m2tU_10K
_cod_original_cell_volume 594.69(18)
_cod_original_sg_symbol_H-M 'P 21/c'
_cod_database_code 1511816

loop_
_symmetry_equiv_pos_as_xyz
'x, y, z'
'-x, y+1/2, -z+1/2'
'-x, -y, -z'
'x, -y-1/2, z-1/2'

loop_
_atom_site_type_symbol
_atom_site_label
_atom_site_fract_x
_atom_site_fract_y
_atom_site_fract_z
_atom_site_U_iso_or_equiv
_atom_site_adp_type
_atom_site_occupancy
_atom_site_calc_flag
S S2 0.69186(2) 0.441061(1) 0.165479(1) 0.00570(1) Uani 1 d
O O4 1.36513(6) 0.30800(2) -0.19186(3) 0.00763(4) Uani 1 d
N N1 0.75660(5) 0.26157(2) 0.10983(3) 0.00556(3) Uani 1 d
N N3 1.04852(5) 0.36004(2) -0.02345(3) 0.00576(4) Uani 1 d
C C4 1.17652(5) 0.28851(2) -0.10043(3) 0.00540(4) Uani 1 d
C C2 0.83943(5) 0.35020(2) 0.08022(3) 0.00498(4) Uani 1 d
C C5 1.07381(6) 0.19716(2) -0.06534(3) 0.00605(4) Uani 1 d
C C6 0.86780(5) 0.18567(2) 0.03948(3) 0.00536(4) Uani 1 d
C C7 0.75384(6) 0.09297(2) 0.08533(4) 0.00759(4) Uani 1 d
H H1 0.605(1) 0.2517(7) 0.1904(5) 0.01993 Uani 1 d
H H3 1.123(2) 0.4257(2) -0.048(1) 0.01998 Uani 1 d
H H7A 0.5166(6) 0.0956(7) 0.1172(9) 0.02862 Uani 1 d
H H7B 0.776(3) 0.0426(4) 0.0029(5) 0.02833 Uani 1 d
H H7C 0.891(2) 0.0696(6) 0.1734(5) 0.02839 Uani 1 d
H H5 1.159(2) 0.1378(3) -0.1221(7) 0.02089 Uani 1 d

loop_
_atom_site_aniso_label
_atom_site_aniso_U_11
_atom_site_aniso_U_22
_atom_site_aniso_U_33
_atom_site_aniso_U_12
_atom_site_aniso_U_13
_atom_site_aniso_U_23
S2 0.00656(2) 0.00396(2) 0.00661(3) 0.00047(1) 0.00157(2) -0.00060(2)
O4 0.00819(6) 0.00677(9) 0.00807(9) -0.00019(5) 0.00415(8) 0.00008(6)
N1 0.00630(5) 0.00393(7) 0.00650(9) -0.00026(5) 0.00203(7) -0.00009(6)
N3 0.00644(6) 0.00422(7) 0.00667(9) -0.00030(5) 0.00229(7) -0.00024(6)
C4 0.00567(6) 0.00483(7) 0.00575(9) -0.00005(5) 0.00162(6) -0.00007(6)
C2 0.00531(6) 0.00413(7) 0.00554(9) -0.000026(5) 0.00105(6) -0.00027(6)
C5 0.00681(6) 0.00453(8) 0.00686(10) -0.00010(5) 0.00197(7) -0.00049(6)
C6 0.00588(6) 0.00403(7) 0.00619(9) -0.00013(5) 0.00116(6) -0.000031(6)
C7 0.00873(7) 0.00462(8) 0.0095(1) -0.00055(6) 0.00205(7) 0.00036(6)
H1 0.0234 0.0170 0.0198 -0.0015 0.0118 0.0006
H3 0.0248 0.0108 0.0246 -0.0035 0.0089 0.0009
H7A 0.0173 0.0237 0.0452 0.0002 0.0120 0.0038
H7B 0.0432 0.0178 0.0241 -0.0041 0.0085 -0.0082
H7C 0.0331 0.0251 0.0266 -0.0029 -0.0099 0.0092
H5 0.0260 0.0137 0.0232 0.0026 0.0081 -0.0057

loop_
_atom_type_symbol
_atom_type_description
_atom_type_scat_dispersion_real
_atom_type_scat_dispersion_imag
_atom_type_scat_source
C C 0.0033 0.0016 'Su & Coppens, Acta. Cryst. (1997) A53, 749'
H H 0.0000 0.0000 'Su & Coppens, Acta. Cryst. (1997) A53, 749'
N N 0.0061 0.0033 'Su & Coppens, Acta. Cryst. (1997) A53, 749'
O O 0.0106 0.0060 'Su & Coppens, Acta. Cryst. (1997) A53, 749'

loop_
_geom_angle_atom_site_label_1
_geom_angle_atom_site_label_2
_geom_angle_atom_site_label_3
_geom_angle
S2 C2 N1 122.11(3)
S2 C2 N3 122.39(3)
O4 C4 N3 118.58(3)
O4 C4 C5 125.80(4)
N1 C2 N3 115.50(3)
N1 C6 C5 120.03(3)
N1 C6 C7 116.75(3)
N3 C4 C5 115.63(3)
C4 N3 C2 125.75(3)
C4 N3 H3 115.8(5)
C4 C5 C6 119.56(3)
C4 C5 H5 120.1(4)
C2 N1 C6 123.51(3)
C2 N1 H1 117.4(6)
C2 N3 H3 118.4(5)
C5 C6 C7 123.22(3)
C6 N1 H1 119.1(6)
C6 C5 H5 120.4(4)
C6 C7 H7B 110.9(4)
C6 C7 H7C 109.2(5)
C6 C7 H7A 111.8(5)
H7A C7 H7B 108.9(8)
H7A C7 H7C 107.9(6)
H7B C7 H7C 107.9(6)

loop_
_geom_bond_atom_site_label_1
_geom_bond_atom_site_label_2
_geom_bond_distance
S2 C2 1.6763(3)
O4 C4 1.2379(4)
N1 C2 1.3601(4)
N1 C6 1.3767(4)
N1 H1 1.030(1)
N3 C2 1.3601(4)
N3 C4 1.3886(4)
N3 H3 1.030(1)
C4 C5 1.4336(4)
C5 C6 1.3621(4)
C5 H5 1.083(1)
C6 C7 1.4946(4)
C7 H7B 1.077(1)
C7 H7C 1.077(1)
C7 H7A 1.077(1)

loop_
_geom_torsion_atom_site_label_1
_geom_torsion_atom_site_label_2
_geom_torsion_atom_site_label_3
_geom_torsion_atom_site_label_4
_geom_torsion
S2 C2 N1 C6 178.37(2)
S2 C2 N1 H1 -2.6(6)
S2 C2 N3 C4 -178.73(2)
S2 C2 N3 H3 2.0(5)
O4 C4 N3 C2 -179.92(3)
O4 C4 N3 H3 -0.6(5)
O4 C4 C5 C6 179.03(3)
O4 C4 C5 H5 -1.1(4)
N1 C2 N3 C4 0.98(2)
N1 C2 N3 H3 -178.3(1)
N1 C6 C5 C4 0.81(2)
N1 C6 C5 H5 -179.04(8)
N1 C6 C7 H7B 157.2(5)
N1 C6 C7 H7C -84.0(5)
N1 C6 C7 H7A 35.4(5)
N3 C2 N1 C6 -1.34(2)
N3 C2 N1 H1 177.7(1)
N3 C4 C5 C6 -1.11(2)
N3 C4 C5 H5 178.7(2)
C4 C5 C6 C7 -178.53(3)
C2 N1 C6 C5 0.49(3)
C2 N1 C6 C7 179.86(3)
C2 N3 C4 C5 0.21(3)
C5 C4 N3 H3 179.50(8)
C5 C6 N1 H1 -178.57(9)
C5 C6 C7 H7B -23.5(5)
C5 C6 C7 H7C 95.3(4)
C5 C6 C7 H7A -145.3(5)
C7 C6 N1 H1 0.8(6)
C7 C6 C5 H5 1.6(4)
